data_2014484
loop_
_publ_author_name
'Vladimir N. Nesterov'

_publ_section_title
;
 3,5-Bis(4-methoxybenzylidene)-1-methyl-4-piperidone and
 3,5-bis(4-methoxybenzylidene)-1-methyl-4-oxopiperidinium chloride:
 potential biophotonic materials
;
_journal_issue 11
_journal_name_full 'Acta Crystallographica Section C'
_journal_page_first o806
_journal_page_last o809
_journal_paper_doi 10.1107/S0108270104022723
_journal_volume 60
_journal_year 2004
_chemical_formula_iupac 'C22 H24 N O3 +, Cl -'
_chemical_formula_moiety 'C22 H24 N O3 +, Cl -'
_chemical_formula_sum 'C22 H24 Cl N O3'
_chemical_formula_weight 385.87
_chemical_name_systematic
;
3,5-bis(4-methoxybenzylidene)-1-methyl-4-oxopiperidinium
chloride
;
_space_group_IT_number 14
_symmetry_cell_setting monoclinic
_symmetry_space_group_name_Hall '-P 2ybc'
_symmetry_space_group_name_H-M 'P 1 21/c 1'
_atom_sites_solution_hydrogens geom
_atom_sites_solution_primary direct
_atom_sites_solution_secondary difmap
_audit_creation_method SHELXL-97
_cell_angle_alpha 90.00
_cell_angle_beta 100.81(3)
_cell_angle_gamma 90.00
_cell_formula_units_Z 4
_cell_length_a 15.030(3)
_cell_length_b 8.0020(16)
_cell_length_c 16.585(3)
_cell_measurement_reflns_used 24
_cell_measurement_temperature 295(2)
_cell_measurement_theta_max 12
_cell_measurement_theta_min 11
_cell_volume 1959.3(7)
_computing_cell_refinement 'CAD-4 Software'
_computing_data_collection 'CAD-4 Software (Enraf--Nonuis, 1989)'
_computing_data_reduction 'SHELXTL (Sheldrick, 1994)'
_computing_molecular_graphics SHELXTL
_computing_publication_material SHELXL97
_computing_structure_refinement 'SHELXL97 (Sheldrick, 1997)'
_computing_structure_solution 'SHELXS97 (Sheldrick, 1990)'
_diffrn_ambient_temperature 295(2)
_diffrn_measured_fraction_theta_full 0.989
_diffrn_measured_fraction_theta_max 0.989
_diffrn_measurement_device_type 'Enraf-Nonius CAD-4'
_diffrn_measurement_method \q/2\q
_diffrn_radiation_monochromator graphite
_diffrn_radiation_source 'fine-focus sealed tube'
_diffrn_radiation_type MoK\a
_diffrn_radiation_wavelength 0.71073
_diffrn_reflns_av_R_equivalents 0.0473
_diffrn_reflns_av_sigmaI/netI 0.0767
_diffrn_reflns_limit_h_max 18
_diffrn_reflns_limit_h_min 0
_diffrn_reflns_limit_k_max 9
_diffrn_reflns_limit_k_min 0
_diffrn_reflns_limit_l_max 20
_diffrn_reflns_limit_l_min -20
_diffrn_reflns_number 3962
_diffrn_reflns_theta_full 26.02
_diffrn_reflns_theta_max 26.02
_diffrn_reflns_theta_min 1.38
_diffrn_standards_decay_% 3
_diffrn_standards_interval_count 97
_diffrn_standards_number 3
_exptl_absorpt_coefficient_mu 0.217
_exptl_absorpt_correction_type none
_exptl_crystal_colour yellow
_exptl_crystal_density_diffrn 1.308
_exptl_crystal_density_method 'not measured'
_exptl_crystal_description prism
_exptl_crystal_F_000 816
_exptl_crystal_size_max 0.50
_exptl_crystal_size_mid 0.35
_exptl_crystal_size_min 0.25
_refine_diff_density_max 0.268
_refine_diff_density_min -0.243
_refine_ls_extinction_method none
_refine_ls_goodness_of_fit_ref 1.013
_refine_ls_hydrogen_treatment mixed
_refine_ls_matrix_type full
_refine_ls_number_parameters 251
_refine_ls_number_reflns 3811
_refine_ls_number_restraints 0
_refine_ls_restrained_S_all 1.013
_refine_ls_R_factor_all 0.1326
_refine_ls_R_factor_gt 0.0485
_refine_ls_shift/su_max 0.000
_refine_ls_shift/su_mean 0.000
_refine_ls_structure_factor_coef Fsqd
_refine_ls_weighting_details 'calc w=1/[\s^2^(Fo^2^)+(0.067P)^2^+0.05P] where P=(Fo^2^+2Fc^2^)/3'
_refine_ls_weighting_scheme calc
_refine_ls_wR_factor_gt 0.1106
_refine_ls_wR_factor_ref 0.1363
_reflns_number_gt 2057
_reflns_number_total 3811
_reflns_threshold_expression I>2\s(I)
_cod_data_source_file ga1078.cif
_cod_data_source_block II
_cod_depositor_comments
;
The following automatic conversions were performed:
'_symmetry_cell_setting' value 'Monoclinic' changed to 'monoclinic'
according to '/home/saulius/struct/CIF-dictionaries/cif_core.dic'
dictionary named 'cif_core.dic' version 2.4.1 from 2010-06-29.

Automatic conversion script
Id: cif_fix_enum 1527 2010-12-29 10:47:43Z saulius 

The following automatic conversions were performed:

'_symmetry_cell_setting' value 'Monoclinic' changed to 'monoclinic'
according to /home/saulius/struct/CIF-dictionaries/cif_core.dic
dictionary named 'cif_core.dic' version 2.4.1 from 2010-06-29.

Automatic conversion script
Id: cif_fix_values 1715 2011-07-08 13:25:40Z adriana 
;
_cod_original_sg_symbol_H-M 'P 21/c'
_cod_database_code 2014484
_cod_database_fobs_code 2014484

loop_
_symmetry_equiv_pos_as_xyz
'x, y, z'
'-x, y+1/2, -z+1/2'
'-x, -y, -z'
'x, -y-1/2, z-1/2'

loop_
_atom_site_label
_atom_site_fract_x
_atom_site_fract_y
_atom_site_fract_z
_atom_site_U_iso_or_equiv
_atom_site_adp_type
_atom_site_calc_flag
_atom_site_refinement_flags
_atom_site_occupancy
_atom_site_disorder_assembly
_atom_site_disorder_group
_atom_site_type_symbol
Cl1 0.34440(6) 1.01504(10) 0.65498(5) 0.0570(3) Uani d . 1 . . Cl
O1 0.44018(14) 0.6789(3) 0.43821(11) 0.0562(6) Uani d . 1 . . O
O2 0.92125(14) 0.9902(3) 0.72942(13) 0.0615(6) Uani d . 1 . . O
O3 -0.04136(14) 0.1980(3) 0.47422(14) 0.0633(7) Uani d . 1 . . O
N1 0.41077(14) 0.6641(3) 0.67577(12) 0.0323(5) Uani d . 1 . . N
C1 0.4061(2) 0.6411(4) 0.76422(15) 0.0459(8) Uani d . 1 . . C
H1A 0.3442 0.6254 0.7696 0.069 Uiso calc R 1 . . H
H1B 0.4302 0.7383 0.7946 0.069 Uiso calc R 1 . . H
H1C 0.4409 0.5448 0.7853 0.069 Uiso calc R 1 . . H
C2 0.35872(18) 0.5350(4) 0.62259(15) 0.0367(7) Uani d . 1 . . C
H2A 0.2972 0.5313 0.6326 0.044 Uiso calc R 1 . . H
H2B 0.3861 0.4264 0.6361 0.044 Uiso calc R 1 . . H
C3 0.35701(17) 0.5721(4) 0.53373(15) 0.0354(7) Uani d . 1 . . C
C4 0.43614(18) 0.6578(4) 0.51014(16) 0.0382(7) Uani d . 1 . . C
C5 0.51096(17) 0.7126(3) 0.57632(15) 0.0331(6) Uani d . 1 . . C
C6 0.50611(17) 0.6673(4) 0.66320(15) 0.0361(6) Uani d . 1 . . C
H6A 0.5333 0.5583 0.6760 0.043 Uiso calc R 1 . . H
H6B 0.5403 0.7481 0.7003 0.043 Uiso calc R 1 . . H
C7 0.58041(18) 0.7956(3) 0.55504(16) 0.0368(7) Uani d . 1 . . C
H7A 0.5727 0.8224 0.4996 0.044 Uiso calc R 1 . . H
C8 0.66576(17) 0.8507(4) 0.60415(15) 0.0338(6) Uani d . 1 . . C
C9 0.71451(19) 0.9752(4) 0.57254(16) 0.0411(7) Uani d . 1 . . C
H9A 0.6893 1.0245 0.5227 0.049 Uiso calc R 1 . . H
C10 0.79824(19) 1.0275(4) 0.61230(17) 0.0453(7) Uani d . 1 . . C
H10A 0.8287 1.1116 0.5899 0.054 Uiso calc R 1 . . H
C11 0.83679(19) 0.9541(4) 0.68600(17) 0.0445(7) Uani d . 1 . . C
C12 0.78991(18) 0.8318(4) 0.72028(16) 0.0437(7) Uani d . 1 . . C
H12A 0.8150 0.7855 0.7709 0.052 Uiso calc R 1 . . H
C13 0.70675(18) 0.7794(4) 0.67970(16) 0.0410(7) Uani d . 1 . . C
H13A 0.6768 0.6950 0.7025 0.049 Uiso calc R 1 . . H
C14 0.9772(2) 1.0947(5) 0.6922(2) 0.0742(12) Uani d . 1 . . C
H14A 1.0380 1.0902 0.7229 0.111 Uiso calc R 1 . . H
H14B 0.9552 1.2074 0.6913 0.111 Uiso calc R 1 . . H
H14C 0.9764 1.0576 0.6371 0.111 Uiso calc R 1 . . H
C15 0.28741(19) 0.5319(4) 0.47365(16) 0.0394(7) Uani d . 1 . . C
H15A 0.2942 0.5655 0.4215 0.047 Uiso calc R 1 . . H
C16 0.20278(18) 0.4444(4) 0.47620(16) 0.0374(7) Uani d . 1 . . C
C17 0.12804(19) 0.4780(4) 0.41567(18) 0.0486(8) Uani d . 1 . . C
H17A 0.1340 0.5547 0.3749 0.058 Uiso calc R 1 . . H
C18 0.0455(2) 0.4027(4) 0.41332(19) 0.0499(8) Uani d . 1 . . C
H18A -0.0040 0.4316 0.3731 0.060 Uiso calc R 1 . . H
C19 0.03698(19) 0.2831(4) 0.47158(19) 0.0472(8) Uani d . 1 . . C
C20 0.1107(2) 0.2430(4) 0.53132(18) 0.0495(8) Uani d . 1 . . C
H20A 0.1050 0.1621 0.5703 0.059 Uiso calc R 1 . . H
C21 0.19253(19) 0.3218(4) 0.53379(17) 0.0429(7) Uani d . 1 . . C
H21A 0.2417 0.2931 0.5743 0.051 Uiso calc R 1 . . H
C22 -0.1175(2) 0.2290(5) 0.4110(2) 0.0726(11) Uani d . 1 . . C
H22A -0.1673 0.1604 0.4196 0.109 Uiso calc R 1 . . H
H22B -0.1023 0.2029 0.3588 0.109 Uiso calc R 1 . . H
H22C -0.1343 0.3446 0.4120 0.109 Uiso calc R 1 . . H
H1 0.381(2) 0.767(4) 0.6571(18) 0.057(9) Uiso d . 1 . . H

loop_
_atom_site_aniso_label
_atom_site_aniso_U_11
_atom_site_aniso_U_22
_atom_site_aniso_U_33
_atom_site_aniso_U_12
_atom_site_aniso_U_13
_atom_site_aniso_U_23
Cl1 0.0725(6) 0.0483(5) 0.0438(4) 0.0182(4) -0.0054(4) -0.0049(4)
O1 0.0621(14) 0.0760(17) 0.0298(11) -0.0187(12) 0.0065(9) 0.0029(11)
O2 0.0437(12) 0.0814(18) 0.0549(13) -0.0165(12) -0.0023(10) 0.0088(12)
O3 0.0417(13) 0.0672(17) 0.0793(16) -0.0094(12) 0.0068(11) -0.0002(13)
N1 0.0361(12) 0.0324(14) 0.0281(11) 0.0000(11) 0.0051(9) 0.0009(10)
C1 0.0530(18) 0.056(2) 0.0301(14) -0.0047(15) 0.0127(13) 0.0018(14)
C2 0.0369(15) 0.0387(17) 0.0337(14) -0.0036(13) 0.0048(11) -0.0015(12)
C3 0.0393(16) 0.0335(16) 0.0325(14) 0.0033(13) 0.0048(12) -0.0003(12)
C4 0.0451(16) 0.0380(17) 0.0317(15) 0.0017(14) 0.0076(12) 0.0011(13)
C5 0.0362(14) 0.0340(16) 0.0304(13) 0.0036(13) 0.0098(11) 0.0024(12)
C6 0.0330(14) 0.0436(17) 0.0316(14) 0.0008(13) 0.0052(11) 0.0006(13)
C7 0.0426(16) 0.0392(18) 0.0295(14) 0.0042(14) 0.0093(12) 0.0008(12)
C8 0.0354(15) 0.0337(16) 0.0337(14) 0.0020(13) 0.0097(11) 0.0001(12)
C9 0.0459(16) 0.0458(19) 0.0320(13) 0.0004(15) 0.0081(12) 0.0007(13)
C10 0.0472(17) 0.047(2) 0.0425(16) -0.0102(15) 0.0091(13) 0.0055(14)
C11 0.0399(16) 0.053(2) 0.0404(15) -0.0024(15) 0.0077(13) -0.0074(15)
C12 0.0392(16) 0.058(2) 0.0336(14) 0.0077(15) 0.0070(12) 0.0108(14)
C13 0.0349(16) 0.0459(18) 0.0442(16) 0.0040(14) 0.0124(12) 0.0093(14)
C14 0.053(2) 0.090(3) 0.075(3) -0.022(2) -0.0003(18) 0.015(2)
C15 0.0444(16) 0.0401(17) 0.0335(14) 0.0017(14) 0.0070(12) -0.0014(13)
C16 0.0410(16) 0.0369(16) 0.0335(14) 0.0062(13) 0.0052(12) -0.0038(12)
C17 0.0462(17) 0.053(2) 0.0421(16) 0.0007(16) -0.0038(13) 0.0045(15)
C18 0.0403(18) 0.054(2) 0.0492(18) 0.0055(15) -0.0075(14) -0.0039(16)
C19 0.0386(17) 0.048(2) 0.0540(18) 0.0018(15) 0.0059(14) -0.0090(16)
C20 0.0515(19) 0.045(2) 0.0512(18) -0.0023(16) 0.0083(15) 0.0052(15)
C21 0.0428(17) 0.0378(18) 0.0446(16) 0.0063(14) -0.0009(13) -0.0003(14)
C22 0.0410(19) 0.075(3) 0.096(3) -0.0048(19) -0.0004(18) -0.016(2)

loop_
_atom_type_symbol
_atom_type_description
_atom_type_scat_dispersion_real
_atom_type_scat_dispersion_imag
_atom_type_scat_source
C C 0.0033 0.0016 'International Tables Vol C Tables 4.2.6.8 and 6.1.1.4'
H H 0.0000 0.0000 'International Tables Vol C Tables 4.2.6.8 and 6.1.1.4'
N N 0.0061 0.0033 'International Tables Vol C Tables 4.2.6.8 and 6.1.1.4'
O O 0.0106 0.0060 'International Tables Vol C Tables 4.2.6.8 and 6.1.1.4'
Cl Cl 0.1484 0.1585 'International Tables Vol C Tables 4.2.6.8 and 6.1.1.4'

loop_
_geom_angle_atom_site_label_1
_geom_angle_atom_site_label_2
_geom_angle_atom_site_label_3
_geom_angle
_geom_angle_publ_flag
C11 O2 C14 117.8(2) yes
C19 O3 C22 117.9(3) yes
C2 N1 C6 110.1(2) no
C2 N1 C1 112.4(2) no
C6 N1 C1 111.4(2) no
C2 N1 H1 104.3(18) no
C6 N1 H1 109.9(19) no
C1 N1 H1 108.6(18) no
N1 C1 H1A 109.5 no
N1 C1 H1B 109.5 no
H1A C1 H1B 109.5 no
N1 C1 H1C 109.5 no
H1A C1 H1C 109.5 no
H1B C1 H1C 109.5 no
N1 C2 C3 110.9(2) no
N1 C2 H2A 109.5 no
C3 C2 H2A 109.5 no
N1 C2 H2B 109.5 no
C3 C2 H2B 109.5 no
H2A C2 H2B 108.0 no
C15 C3 C4 117.8(2) yes
C15 C3 C2 123.4(3) yes
C4 C3 C2 118.9(2) yes
O1 C4 C5 120.9(2) yes
O1 C4 C3 120.7(2) yes
C5 C4 C3 118.3(2) yes
C7 C5 C4 118.2(2) yes
C7 C5 C6 123.6(2) yes
C4 C5 C6 118.2(2) yes
N1 C6 C5 111.1(2) no
N1 C6 H6A 109.4 no
C5 C6 H6A 109.4 no
N1 C6 H6B 109.4 no
C5 C6 H6B 109.4 no
H6A C6 H6B 108.0 no
C5 C7 C8 130.7(2) yes
C5 C7 H7A 114.6 no
C8 C7 H7A 114.6 no
C9 C8 C13 116.8(2) no
C9 C8 C7 118.5(2) no
C13 C8 C7 124.6(3) no
C10 C9 C8 122.4(3) no
C10 C9 H9A 118.8 no
C8 C9 H9A 118.8 no
C9 C10 C11 119.4(3) no
C9 C10 H10A 120.3 no
C11 C10 H10A 120.3 no
O2 C11 C10 124.7(3) no
O2 C11 C12 115.2(3) no
C10 C11 C12 120.1(3) no
C13 C12 C11 120.1(3) no
C13 C12 H12A 120.0 no
C11 C12 H12A 120.0 no
C12 C13 C8 121.3(3) no
C12 C13 H13A 119.4 no
C8 C13 H13A 119.4 no
O2 C14 H14A 109.5 no
O2 C14 H14B 109.5 no
H14A C14 H14B 109.5 no
O2 C14 H14C 109.5 no
H14A C14 H14C 109.5 no
H14B C14 H14C 109.5 no
C3 C15 C16 131.0(3) yes
C3 C15 H15A 114.5 no
C16 C15 H15A 114.5 no
C17 C16 C21 116.9(3) no
C17 C16 C15 118.6(3) no
C21 C16 C15 124.4(2) no
C18 C17 C16 122.8(3) no
C18 C17 H17A 118.6 no
C16 C17 H17A 118.6 no
C17 C18 C19 119.0(3) no
C17 C18 H18A 120.5 no
C19 C18 H18A 120.5 no
O3 C19 C20 116.2(3) no
O3 C19 C18 124.0(3) no
C20 C19 C18 119.8(3) no
C21 C20 C19 120.5(3) no
C21 C20 H20A 119.7 no
C19 C20 H20A 119.7 no
C20 C21 C16 120.9(3) no
C20 C21 H21A 119.5 no
C16 C21 H21A 119.5 no
O3 C22 H22A 109.5 no
O3 C22 H22B 109.5 no
H22A C22 H22B 109.5 no
O3 C22 H22C 109.5 no
H22A C22 H22C 109.5 no
H22B C22 H22C 109.5 no

loop_
_geom_bond_atom_site_label_1
_geom_bond_atom_site_label_2
_geom_bond_site_symmetry_1
_geom_bond_site_symmetry_2
_geom_bond_distance
_geom_bond_publ_flag
O1 C4 . . 1.218(3) yes
O2 C11 . . 1.368(3) yes
O2 C14 . . 1.407(4) no
O3 C19 . . 1.368(4) yes
O3 C22 . . 1.421(4) no
N1 C2 . . 1.483(3) no
N1 C6 . . 1.487(3) no
N1 C1 . . 1.493(3) no
N1 H1 . . 0.96(3) no
C1 H1A . . 0.9600 no
C1 H1B . . 0.9600 no
C1 H1C . . 0.9600 no
C2 C3 . . 1.499(3) no
C2 H2A . . 0.9700 no
C2 H2B . . 0.9700 no
C3 C15 . . 1.342(4) yes
C3 C4 . . 1.487(4) yes
C4 C5 . . 1.483(4) yes
C5 C7 . . 1.339(4) yes
C5 C6 . . 1.501(3) no
C6 H6A . . 0.9700 no
C6 H6B . . 0.9700 no
C7 C8 . . 1.453(4) yes
C7 H7A . . 0.9300 no
C8 C9 . . 1.396(4) no
C8 C13 . . 1.409(4) no
C9 C10 . . 1.372(4) no
C9 H9A . . 0.9300 no
C10 C11 . . 1.382(4) no
C10 H10A . . 0.9300 no
C11 C12 . . 1.388(4) no
C12 C13 . . 1.370(4) no
C12 H12A . . 0.9300 no
C13 H13A . . 0.9300 no
C14 H14A . . 0.9600 no
C14 H14B . . 0.9600 no
C14 H14C . . 0.9600 no
C15 C16 . . 1.459(4) yes
C15 H15A . . 0.9300 no
C16 C17 . . 1.385(4) no
C16 C21 . . 1.398(4) no
C17 C18 . . 1.374(4) no
C17 H17A . . 0.9300 no
C18 C19 . . 1.383(4) no
C18 H18A . . 0.9300 no
C19 C20 . . 1.378(4) no
C20 C21 . . 1.377(4) no
C20 H20A . . 0.9300 no
C21 H21A . . 0.9300 no
C22 H22A . . 0.9600 no
C22 H22B . . 0.9600 no
C22 H22C . . 0.9600 no

loop_
_geom_hbond_atom_site_label_D
_geom_hbond_atom_site_label_H
_geom_hbond_atom_site_label_A
_geom_hbond_site_symmetry_A
_geom_hbond_distance_DH
_geom_hbond_distance_HA
_geom_hbond_distance_DA
_geom_hbond_angle_DHA
_geom_hbond_publ_flag
N1 H1 Cl1 1_555 0.95(3) 2.07(3) 2.978(3) 160(2) yes
C1 H1B O1 4_576 0.96 2.45 3.180(4) 133 yes
C18 H18A O2 4_475 0.93 2.52 3.374(4) 154 yes
C13 H13A Cl1 2_646 0.93 2.84 3.657(4) 148 yes
C21 H21A Cl1 1_545 0.93 2.89 3.682(4) 144 yes

loop_
_geom_torsion_atom_site_label_1
_geom_torsion_atom_site_label_2
_geom_torsion_atom_site_label_3
_geom_torsion_atom_site_label_4
_geom_torsion
_geom_torsion_publ_flag
C6 N1 C2 C3 -61.1(3) no
C1 N1 C2 C3 174.2(2) no
N1 C2 C3 C15 -148.3(3) no
N1 C2 C3 C4 31.7(3) no
C15 C3 C4 O1 -5.5(4) no
C2 C3 C4 O1 174.5(3) no
C15 C3 C4 C5 176.2(3) no
C2 C3 C4 C5 -3.8(4) no
O1 C4 C5 C7 4.3(4) no
C3 C4 C5 C7 -177.4(3) no
O1 C4 C5 C6 -173.8(3) no
C3 C4 C5 C6 4.5(4) no
C2 N1 C6 C5 62.0(3) no
C1 N1 C6 C5 -172.6(2) no
C7 C5 C6 N1 148.9(3) no
C4 C5 C6 N1 -33.1(3) no
C4 C5 C7 C8 -173.6(3) yes
C6 C5 C7 C8 4.4(5) no
C5 C7 C8 C9 -161.6(3) yes
C5 C7 C8 C13 23.1(5) no
C13 C8 C9 C10 -0.2(4) no
C7 C8 C9 C10 -175.9(3) no
C8 C9 C10 C11 0.6(5) no
C14 O2 C11 C10 -7.8(5) yes
C14 O2 C11 C12 170.9(3) no
C9 C10 C11 O2 177.0(3) no
C9 C10 C11 C12 -1.7(5) no
O2 C11 C12 C13 -176.4(3) no
C10 C11 C12 C13 2.4(5) no
C11 C12 C13 C8 -1.9(5) no
C9 C8 C13 C12 0.8(4) no
C7 C8 C13 C12 176.2(3) no
C4 C3 C15 C16 177.9(3) yes
C2 C3 C15 C16 -2.1(5) no
C3 C15 C16 C17 153.2(3) yes
C3 C15 C16 C21 -30.0(5) no
C21 C16 C17 C18 3.4(5) no
C15 C16 C17 C18 -179.6(3) no
C16 C17 C18 C19 -2.8(5) no
C22 O3 C19 C20 -176.6(3) no
C22 O3 C19 C18 3.0(5) yes
C17 C18 C19 O3 -178.8(3) no
C17 C18 C19 C20 0.8(5) no
O3 C19 C20 C21 180.0(3) no
C18 C19 C20 C21 0.4(5) no
C19 C20 C21 C16 0.3(5) no
C17 C16 C21 C20 -2.1(4) no
C15 C16 C21 C20 -178.9(3) no
